data_8104589
loop_
_publ_author_name
'Setshedi, Itumeleng B.'
'Lemmerer, Andreas'
'Smith, Mark G.'

_publ_section_title
;
 The crystal structure of
 (E)-N&#x2032;-(butan-2-ylidene)isonicotinohydrazide 0.5 hydrate
 C10H13N3O&#x00B7;0.5H2O
;
_journal_issue 6
_journal_name_full 'Zeitschrift f\"ur Kristallographie - New Crystal Structures'
_journal_page_first 1295
_journal_page_last 1296
_journal_paper_doi 10.1515/ncrs-2021-0311
_journal_volume 236
_journal_year 2021
_chemical_formula_moiety '2(C10  H13  N3  O), H2 O'
_chemical_formula_sum 'C20 H28 N6 O3'
_chemical_formula_weight 400.48
_chemical_name_systematic
;
<i>N</i>'-(butan-2-ylidene)pyridine-4-carbohydrazide hydrate
;
_space_group_IT_number 41
_space_group_name_Hall 'A 2 -2ab'
_space_group_name_H-M_alt 'A e a 2'
_symmetry_cell_setting orthorhombic
_symmetry_Int_Tables_number 41
_symmetry_space_group_name_Hall 'A 2 -2ab'
_symmetry_space_group_name_H-M 'A e a 2'
_atom_sites_solution_hydrogens mixed
_atom_sites_solution_primary 'dual - dual-space method e.g. SHELXD'
_atom_sites_solution_secondary 'dual - dual-space method e.g. SHELXD'
_cell_angle_alpha 90
_cell_angle_beta 90
_cell_angle_gamma 90
_cell_formula_units_Z 4
_cell_length_a 19.9676(19)
_cell_length_b 8.4674(7)
_cell_length_c 12.4082(10)
_cell_measurement_reflns_used 9850
_cell_measurement_temperature 173(2)
_cell_measurement_theta_max 28.31
_cell_measurement_theta_min 2.91
_cell_measurement_wavelength 0.71073
_cell_volume 2097.9(3)
_computing_cell_refinement 'SAINT-Plus (Bruker, 2016)'
_computing_data_collection 'APEX3 (Bruker, 2016)'
_computing_data_reduction 'SAINT-Plus and XPREP (Bruker 2016)'
_computing_molecular_graphics 'Ortep for Windows (Farrugia, 2012) and Mercury (Macrae et al., 2006)'
_computing_publication_material 'WinGX publication routines (Farrugia, 2012)'
_computing_structure_refinement 'SHELXL-2014/7 (Sheldrick, 2014)'
_computing_structure_solution 'SHELXT-2014 (Sheldrick, 2014)'
_diffrn_ambient_temperature 173(2)
_diffrn_measured_fraction_theta_full 0.999
_diffrn_measured_fraction_theta_max 0.999
_diffrn_measurement_device_type 'Bruker D8 Venture Photon CCD area detector'
_diffrn_measurement_method '\w scans'
_diffrn_radiation_monochromator graphite
_diffrn_radiation_probe x-ray
_diffrn_radiation_type MoK\a
_diffrn_radiation_wavelength 0.71073
_diffrn_reflns_av_R_equivalents 0.0398
_diffrn_reflns_av_unetI/netI 0.0176
_diffrn_reflns_Laue_measured_fraction_full 0.999
_diffrn_reflns_Laue_measured_fraction_max 0.999
_diffrn_reflns_limit_h_max 26
_diffrn_reflns_limit_h_min -26
_diffrn_reflns_limit_k_max 11
_diffrn_reflns_limit_k_min -11
_diffrn_reflns_limit_l_max 16
_diffrn_reflns_limit_l_min -16
_diffrn_reflns_number 58009
_diffrn_reflns_point_group_measured_fraction_full 0.999
_diffrn_reflns_point_group_measured_fraction_max 1
_diffrn_reflns_theta_full 25.242
_diffrn_reflns_theta_max 27.999
_diffrn_reflns_theta_min 3.086
_diffrn_standards_interval_count .
_diffrn_standards_interval_time .
_diffrn_standards_number 0
_exptl_absorpt_coefficient_mu 0.088
_exptl_absorpt_correction_T_max 0.7457
_exptl_absorpt_correction_T_min 0.7213
_exptl_absorpt_correction_type multi-scan
_exptl_absorpt_process_details 'SADABS (Sheldrick, 1996)'
_exptl_crystal_colour colourless
_exptl_crystal_density_diffrn 1.268
_exptl_crystal_density_method 'not measured'
_exptl_crystal_description block
_exptl_crystal_F_000 856.0
_exptl_crystal_size_max 0.914
_exptl_crystal_size_mid 0.79
_exptl_crystal_size_min 0.142
_refine_diff_density_max 0.21
_refine_diff_density_min -0.17
_refine_diff_density_rms 0.033
_refine_ls_abs_structure_details
;
 Flack x determined using 1147 quotients [(I+)-(I-)]/[(I+)+(I-)]
 (Parsons, Flack and Wagner, Acta Cryst. B69 (2013) 249-259).
;
_refine_ls_abs_structure_Flack 0.0(2)
_refine_ls_extinction_method none
_refine_ls_goodness_of_fit_ref 1.073
_refine_ls_hydrogen_treatment mixed
_refine_ls_matrix_type full
_refine_ls_number_constraints 0
_refine_ls_number_parameters 138
_refine_ls_number_reflns 2525
_refine_ls_number_restraints 1
_refine_ls_restrained_S_all 1.073
_refine_ls_R_factor_all 0.0307
_refine_ls_R_factor_gt 0.0299
_refine_ls_shift/su_max 0
_refine_ls_shift/su_mean 0
_refine_ls_structure_factor_coef Fsqd
_refine_ls_weighting_details 'w=1/[\s^2^(Fo^2^)+(0.0515P)^2^+0.6342P] where P=(Fo^2^+2Fc^2^)/3'
_refine_ls_weighting_scheme calc
_refine_ls_wR_factor_gt 0.0839
_refine_ls_wR_factor_ref 0.0849
_reflns_d_resolution_high 0.7570
_reflns_Friedel_coverage 0.911
_reflns_Friedel_fraction_full 1
_reflns_Friedel_fraction_max 1
_reflns_number_gt 2474
_reflns_number_total 2526
_reflns_threshold_expression 'I > 2\s(I)'
_cod_data_source_file suppl_j_ncrs-2021-0311_suppl.cif
_cod_data_source_block exp_IBS017
_cod_original_sg_symbol_Hall 'A 2 -2ac'
_cod_original_sg_symbol_H-M 'A b a 2'
_cod_database_code 8104589
_shelx_title ' shelxt_a.res in Aba2'
_shelx_f_calc_maximum 273.74
_shelx_estimated_absorpt_t_min 0.918
_shelx_estimated_absorpt_t_max 0.987
_shelx_shelxl_version_number 2014/7
_shelx_f_squared_multiplier 1.000

loop_
_symmetry_equiv_pos_as_xyz
'x, y, z'
'-x, -y, z'
'x+1/2, -y+1/2, z'
'-x+1/2, y+1/2, z'
'x, y+1/2, z+1/2'
'-x, -y+1/2, z+1/2'
'x+1/2, -y+1, z+1/2'
'-x+1/2, y+1, z+1/2'

loop_
_atom_site_label
_atom_site_type_symbol
_atom_site_fract_x
_atom_site_fract_y
_atom_site_fract_z
_atom_site_U_iso_or_equiv
_atom_site_adp_type
_atom_site_occupancy
_atom_site_site_symmetry_order
_atom_site_calc_flag
_atom_site_refinement_flags_posn
_atom_site_refinement_flags_adp
_atom_site_refinement_flags_occupancy
_atom_site_disorder_assembly
_atom_site_disorder_group
C1 C 0.33289(7) 0.36429(17) 0.48805(12) 0.0191(3) Uani 1 1 d . . . . .
C2 C 0.30391(9) 0.2671(2) 0.41159(14) 0.0277(3) Uani 1 1 d . . . . .
H2 H 0.2566 0.2608 0.4052 0.033 Uiso 1 1 calc R U . . .
C3 C 0.34505(11) 0.1786(2) 0.34421(16) 0.0359(4) Uani 1 1 d . . . . .
H3 H 0.3247 0.1136 0.2911 0.043 Uiso 1 1 calc R U . . .
C4 C 0.43912(9) 0.2735(2) 0.42588(16) 0.0329(4) Uani 1 1 d . . . . .
H4 H 0.4865 0.2746 0.4321 0.039 Uiso 1 1 calc R U . . .
C5 C 0.40252(8) 0.3686(2) 0.49557(14) 0.0247(3) Uani 1 1 d . . . . .
H5 H 0.4243 0.4344 0.5468 0.03 Uiso 1 1 calc R U . . .
C6 C 0.29301(7) 0.47594(17) 0.55704(12) 0.0196(3) Uani 1 1 d . . . . .
C7 C 0.13160(8) 0.50920(19) 0.65346(13) 0.0211(3) Uani 1 1 d . . . . .
C8 C 0.09319(8) 0.3983(2) 0.58217(16) 0.0295(4) Uani 1 1 d . . . . .
H8A H 0.118 0.3815 0.515 0.044 Uiso 1 1 calc R U . . .
H8B H 0.0872 0.297 0.6192 0.044 Uiso 1 1 calc R U . . .
H8C H 0.0493 0.4439 0.5657 0.044 Uiso 1 1 calc R U . . .
C9 C 0.09022(8) 0.6141(2) 0.72541(13) 0.0235(3) Uani 1 1 d . . . . .
H9A H 0.0624 0.5461 0.7725 0.028 Uiso 1 1 calc R U . . .
H9B H 0.0593 0.6761 0.6795 0.028 Uiso 1 1 calc R U . . .
C10 C 0.12885(9) 0.7277(2) 0.79610(16) 0.0309(4) Uani 1 1 d . . . . .
H10A H 0.1608 0.7871 0.7519 0.046 Uiso 1 1 calc R U . . .
H10B H 0.1532 0.6684 0.8515 0.046 Uiso 1 1 calc R U . . .
H10C H 0.0976 0.8011 0.8307 0.046 Uiso 1 1 calc R U . . .
N1 N 0.23250(6) 0.42502(15) 0.58957(12) 0.0237(3) Uani 1 1 d . . . . .
H1A H 0.2167 0.3325 0.5695 0.028 Uiso 1 1 calc R U . . .
N2 N 0.41190(9) 0.1807(2) 0.35055(14) 0.0373(4) Uani 1 1 d . . . . .
N3 N 0.19548(7) 0.52638(16) 0.65723(12) 0.0238(3) Uani 1 1 d . . . . .
O1 O 0.31550(6) 0.60805(13) 0.57675(11) 0.0276(3) Uani 1 1 d . . . . .
O2 O 0.5 0 0.20287(16) 0.0330(4) Uani 1 2 d S T P . .
H2A H 0.4739(15) 0.050(3) 0.244(3) 0.059(9) Uiso 1 1 d . . . . .

loop_
_atom_site_aniso_label
_atom_site_aniso_U_11
_atom_site_aniso_U_22
_atom_site_aniso_U_33
_atom_site_aniso_U_23
_atom_site_aniso_U_13
_atom_site_aniso_U_12
O1 0.0238(6) 0.0179(5) 0.0409(7) -0.0055(5) 0.0039(5) -0.0020(4)
O2 0.0302(9) 0.0428(11) 0.0260(9) 0 0 0.0045(8)
N1 0.0196(6) 0.0178(6) 0.0336(7) -0.0061(6) 0.0054(6) 0.0002(5)
N3 0.0219(6) 0.0207(6) 0.0287(7) -0.0034(5) 0.0053(5) 0.0028(5)
C1 0.0197(7) 0.0170(6) 0.0206(7) 0.0011(6) 0.0010(6) 0.0019(5)
C5 0.0208(7) 0.0270(8) 0.0262(8) 0.0012(7) 0.0011(6) 0.0021(6)
N2 0.0429(9) 0.0382(9) 0.0307(8) -0.0007(7) 0.0094(7) 0.0152(8)
C6 0.0180(6) 0.0176(6) 0.0231(7) -0.0011(6) -0.0015(5) 0.0017(5)
C9 0.0207(7) 0.0256(8) 0.0242(7) -0.0019(6) 0.0024(6) 0.0021(6)
C10 0.0285(8) 0.0342(9) 0.0300(8) -0.0080(8) 0.0017(7) 0.0014(7)
C2 0.0267(7) 0.0287(8) 0.0277(8) -0.0048(7) -0.0027(7) 0.0012(6)
C8 0.0218(7) 0.0295(8) 0.0373(9) -0.0116(8) -0.0032(7) 0.0043(6)
C7 0.0220(7) 0.0187(7) 0.0225(7) 0.0017(6) 0.0010(6) 0.0022(6)
C3 0.0472(11) 0.0339(10) 0.0267(8) -0.0096(7) -0.0001(8) 0.0055(9)
C4 0.0248(8) 0.0395(10) 0.0343(9) 0.0053(8) 0.0071(7) 0.0111(7)

loop_
_atom_type_symbol
_atom_type_description
_atom_type_scat_dispersion_real
_atom_type_scat_dispersion_imag
_atom_type_scat_source
C C 0.0033 0.0016 'International Tables Vol C Tables 4.2.6.8 and 6.1.1.4'
H H 0 0 'International Tables Vol C Tables 4.2.6.8 and 6.1.1.4'
N N 0.0061 0.0033 'International Tables Vol C Tables 4.2.6.8 and 6.1.1.4'
O O 0.0106 0.006 'International Tables Vol C Tables 4.2.6.8 and 6.1.1.4'

loop_
_exptl_crystal_face_index_h
_exptl_crystal_face_index_k
_exptl_crystal_face_index_l
_exptl_crystal_face_perp_dist
0.00 1.00 0.00 0.0500
0.00 -1.00 0.00 0.3700
-1.00 -1.00 1.00 0.3510
0.00 0.00 1.00 0.0710
0.00 0.00 -1.00 0.0510
1.00 0.00 0.00 0.3130
-1.00 0.00 0.00 0.5000

loop_
_geom_angle_atom_site_label_1
_geom_angle_atom_site_label_2
_geom_angle_atom_site_label_3
_geom_angle
_geom_angle_site_symmetry_1
_geom_angle_site_symmetry_3
C6 N1 N3 117.04(12) . .
C6 N1 H1A 121.5 . .
N3 N1 H1A 121.5 . .
C7 N3 N1 115.47(13) . .
C2 C1 C5 118.60(14) . .
C2 C1 C6 122.90(13) . .
C5 C1 C6 118.29(14) . .
C4 C5 C1 117.91(16) . .
C4 C5 H5 121 . .
C1 C5 H5 121 . .
C4 N2 C3 117.04(15) . .
O1 C6 N1 124.05(14) . .
O1 C6 C1 119.44(14) . .
N1 C6 C1 116.44(13) . .
C7 C9 C10 116.02(14) . .
C7 C9 H9A 108.3 . .
C10 C9 H9A 108.3 . .
C7 C9 H9B 108.3 . .
C10 C9 H9B 108.3 . .
H9A C9 H9B 107.4 . .
C9 C10 H10A 109.5 . .
C9 C10 H10B 109.5 . .
H10A C10 H10B 109.5 . .
C9 C10 H10C 109.5 . .
H10A C10 H10C 109.5 . .
H10B C10 H10C 109.5 . .
C1 C2 C3 119.06(16) . .
C1 C2 H2 120.5 . .
C3 C2 H2 120.5 . .
C7 C8 H8A 109.5 . .
C7 C8 H8C 109.5 . .
H8A C8 H8C 109.5 . .
C7 C8 H8B 109.5 . .
H8A C8 H8B 109.5 . .
H8C C8 H8B 109.5 . .
N3 C7 C8 126.85(15) . .
N3 C7 C9 117.16(14) . .
C8 C7 C9 115.97(13) . .
N2 C3 C2 123.16(17) . .
N2 C3 H3 118.4 . .
C2 C3 H3 118.4 . .
N2 C4 C5 124.20(17) . .
N2 C4 H4 117.9 . .
C5 C4 H4 117.9 . .

loop_
_geom_bond_atom_site_label_1
_geom_bond_atom_site_label_2
_geom_bond_distance
_geom_bond_site_symmetry_2
O1 C6 1.2300(19) .
O2 H2A 0.85(3) .
N1 C6 1.3448(19) .
N1 N3 1.4098(17) .
N1 H1A 0.88 .
N3 C7 1.285(2) .
C1 C2 1.383(2) .
C1 C5 1.394(2) .
C1 C6 1.504(2) .
C5 C4 1.389(2) .
C5 H5 0.95 .
N2 C4 1.337(3) .
N2 C3 1.337(3) .
C9 C7 1.506(2) .
C9 C10 1.513(2) .
C9 H9A 0.99 .
C9 H9B 0.99 .
C10 H10A 0.98 .
C10 H10B 0.98 .
C10 H10C 0.98 .
C2 C3 1.391(2) .
C2 H2 0.95 .
C8 C7 1.501(2) .
C8 H8A 0.98 .
C8 H8C 0.98 .
C8 H8B 0.98 .
C3 H3 0.95 .
C4 H4 0.95 .

loop_
_geom_hbond_atom_site_label_D
_geom_hbond_atom_site_label_H
_geom_hbond_atom_site_label_A
_geom_hbond_distance_DH
_geom_hbond_distance_HA
_geom_hbond_distance_DA
_geom_hbond_angle_DHA
_geom_hbond_site_symmetry_A
N1 H1A O1 0.88 2.01 2.8544(17) 160.8 4_545
C5 H5 O2 0.95 2.52 3.412(2) 156.6 5
C8 H8B O1 0.98 2.57 3.061(2) 110.9 4_545
O2 H2A N2 0.85(3) 2.12(3) 2.965(2) 178(3) .
N1 H1A O1 0.88 2.01 2.8544(17) 160.8 4_545
C5 H5 O2 0.95 2.52 3.412(2) 156.6 5
C8 H8B O1 0.98 2.57 3.061(2) 110.9 4_545
O2 H2A N2 0.85(3) 2.12(3) 2.965(2) 178(3) .

loop_
_geom_torsion_atom_site_label_1
_geom_torsion_atom_site_label_2
_geom_torsion_atom_site_label_3
_geom_torsion_atom_site_label_4
_geom_torsion
_geom_torsion_site_symmetry_1
_geom_torsion_site_symmetry_2
_geom_torsion_site_symmetry_3
_geom_torsion_site_symmetry_4
C6 N1 N3 C7 153.86(15) . . . .
C2 C1 C5 C4 -0.4(2) . . . .
C6 C1 C5 C4 -175.30(15) . . . .
N3 N1 C6 O1 -5.0(2) . . . .
N3 N1 C6 C1 177.97(13) . . . .
C2 C1 C6 O1 -140.42(17) . . . .
C5 C1 C6 O1 34.2(2) . . . .
C2 C1 C6 N1 36.7(2) . . . .
C5 C1 C6 N1 -148.64(15) . . . .
C5 C1 C2 C3 -0.7(3) . . . .
C6 C1 C2 C3 173.89(16) . . . .
N1 N3 C7 C8 -2.6(3) . . . .
N1 N3 C7 C9 179.38(14) . . . .
C10 C9 C7 N3 -0.9(2) . . . .
C10 C9 C7 C8 -179.12(16) . . . .
C4 N2 C3 C2 -0.1(3) . . . .
C1 C2 C3 N2 1.1(3) . . . .
C3 N2 C4 C5 -1.1(3) . . . .
C1 C5 C4 N2 1.4(3) . . . .
